data_1530131
loop_
_publ_author_name
'Kanno, R.'
'Takeda, Y.'
'Matsumoto, A.'
'Yamamoto, O.'
'Suyama, R.'
'Kume, S.'

_publ_section_title
;
 Synthesis, structure, ionic conductivity, and phase transformation of new
 double chloride spinel, Li2 Cr Cl4
;
_journal_name_full 'Journal of Solid State Chemistry'
_journal_page_first 41
_journal_page_last 51
_journal_volume 75
_journal_year 1988
_chemical_formula_sum 'Cl4 Cr Li2'
_chemical_name_systematic 'Li2 (Cr Cl4)'
_space_group_IT_number 15
_symmetry_space_group_name_Hall '-A 2a'
_symmetry_space_group_name_H-M 'A 1 1 2/a'
_cell_angle_alpha 90
_cell_angle_beta 90
_cell_angle_gamma 132.11
_cell_formula_units_Z 4
_cell_length_a 7.446
_cell_length_b 10.162
_cell_length_c 10.172
_cell_volume 570.992
_citation_journal_id_ASTM JSSCBI
_cod_data_source_file Kanno_JSSCBI_1988_1633.cif
_cod_data_source_block Cl4Cr1Li2
_cod_original_cell_volume 570.9918
_cod_original_sg_symbol_Hall '-C 2yc (z,x,y)'
_cod_original_formula_sum 'Cl4 Cr1 Li2'
_cod_database_code 1530131

loop_
_symmetry_equiv_pos_as_xyz
x,y,z
-x+1/2,-y,z
-x,-y,-z
x-1/2,y,-z
x,y+1/2,z+1/2
-x+1/2,-y+1/2,z+1/2
-x,-y+1/2,-z+1/2
x-1/2,y+1/2,-z+1/2

loop_
_atom_site_label
_atom_site_type_symbol
_atom_site_fract_x
_atom_site_fract_y
_atom_site_fract_z
_atom_site_occupancy
_atom_site_U_iso_or_equiv
Li1 Li+1 0.25 0 -0.188 1 0.0
Li2 Li+1 0 0 0.5 1 0.0
Cr1 Cr+2 0.5 0.25 0.25 1 0.0
Cl2 Cl-1 0.0018 0.746 0.0073 1 0.0
Cl1 Cl-1 -0.0023 -0.008 0.258 1 0.0
